data_1543116
loop_
_publ_author_name
'Cai, Sen-Lin'
'Song, Ran'
'Dong, Han-Qing'
'Lin, Guo-Qiang'
'Sun, Xing-Wen'

_publ_section_title
;
 Practical Asymmetric Synthesis of Amathaspiramides B, D, and F.
;
_journal_issue 9
_journal_name_full 'Organic letters'
_journal_page_first 1996
_journal_page_last 1999
_journal_paper_doi 10.1021/acs.orglett.6b00588
_journal_volume 18
_journal_year 2016
_chemical_absolute_configuration rm
_chemical_formula_sum 'C23 H33 Br2 N O6 S'
_chemical_formula_weight 611.38
_chemical_name_systematic
; 
 ? 
;
_space_group_IT_number 19
_symmetry_cell_setting orthorhombic
_symmetry_space_group_name_Hall 'P 2ac 2ab'
_symmetry_space_group_name_H-M 'P 21 21 21'
_atom_sites_solution_hydrogens geom
_atom_sites_solution_primary direct
_atom_sites_solution_secondary difmap
_audit_creation_method SHELXL-97
_cell_angle_alpha 90.00
_cell_angle_beta 90.00
_cell_angle_gamma 90.00
_cell_formula_units_Z 4
_cell_length_a 9.6422(3)
_cell_length_b 12.8786(4)
_cell_length_c 22.6372(7)
_cell_measurement_reflns_used 7092
_cell_measurement_temperature 296(2)
_cell_measurement_theta_max 19.31
_cell_measurement_theta_min 2.30
_cell_volume 2811.04(15)
_computing_cell_refinement 'Bruker SAINT'
_computing_data_collection 'Bruker APEX2'
_computing_data_reduction 'Bruker SAINT'
_computing_molecular_graphics 'Bruker SHELXTL'
_computing_publication_material 'Bruker SHELXTL'
_computing_structure_refinement 'SHELXL-97 (Sheldrick, 1997)'
_computing_structure_solution 'SHELXS-97 (Sheldrick, 1990)'
_diffrn_ambient_temperature 296(2)
_diffrn_measured_fraction_theta_full 0.988
_diffrn_measured_fraction_theta_max 0.988
_diffrn_measurement_device_type 'Bruker APEX-II CCD'
_diffrn_measurement_method '\f and \w scans'
_diffrn_radiation_monochromator graphite
_diffrn_radiation_source 'fine-focus sealed tube'
_diffrn_radiation_type MoK\a
_diffrn_radiation_wavelength 0.71073
_diffrn_reflns_av_R_equivalents 0.0410
_diffrn_reflns_av_sigmaI/netI 0.0559
_diffrn_reflns_limit_h_max 12
_diffrn_reflns_limit_h_min -11
_diffrn_reflns_limit_k_max 17
_diffrn_reflns_limit_k_min -17
_diffrn_reflns_limit_l_max 28
_diffrn_reflns_limit_l_min -30
_diffrn_reflns_number 37277
_diffrn_reflns_theta_full 28.26
_diffrn_reflns_theta_max 28.26
_diffrn_reflns_theta_min 1.80
_diffrn_standards_number 0
_exptl_absorpt_coefficient_mu 2.993
_exptl_absorpt_correction_T_max 0.7457
_exptl_absorpt_correction_T_min 0.6462
_exptl_absorpt_correction_type multi-scan
_exptl_crystal_colour colorless
_exptl_crystal_density_diffrn 1.445
_exptl_crystal_density_method 'not measured'
_exptl_crystal_description block
_exptl_crystal_F_000 1248
_exptl_crystal_size_max 0.28
_exptl_crystal_size_mid 0.28
_exptl_crystal_size_min 0.2
_refine_diff_density_max 0.362
_refine_diff_density_min -0.282
_refine_diff_density_rms 0.051
_refine_ls_abs_structure_details 'Flack H D (1983), Acta Cryst. A39, 876-881'
_refine_ls_abs_structure_Flack 0.014(8)
_refine_ls_extinction_coef 0.0031(4)
_refine_ls_extinction_expression Fc^*^=kFc[1+0.001xFc^2^\l^3^/sin(2\q)]^-1/4^
_refine_ls_extinction_method SHELXL
_refine_ls_goodness_of_fit_ref 1.001
_refine_ls_hydrogen_treatment constr
_refine_ls_matrix_type full
_refine_ls_number_parameters 305
_refine_ls_number_reflns 6830
_refine_ls_number_restraints 198
_refine_ls_restrained_S_all 0.988
_refine_ls_R_factor_all 0.0773
_refine_ls_R_factor_gt 0.0359
_refine_ls_shift/su_max 0.000
_refine_ls_shift/su_mean 0.000
_refine_ls_structure_factor_coef Fsqd
_refine_ls_weighting_details 'calc w=1/[\s^2^(Fo^2^)+(0.0376P)^2^+0.2377P] where P=(Fo^2^+2Fc^2^)/3'
_refine_ls_weighting_scheme calc
_refine_ls_wR_factor_gt 0.0823
_refine_ls_wR_factor_ref 0.0930
_reflns_number_gt 4281
_reflns_number_total 6830
_reflns_threshold_expression >2sigma(I)
_cod_data_source_file ol6b00588_si_003.cif
_cod_data_source_block 2014csl0441_0m
_cod_depositor_comments
;
The following automatic conversions were performed:

'_symmetry_cell_setting' value 'Orthorhombic' changed to
'orthorhombic' according to
/usr/data/users/saulius/crontab/automatic-downloads/rss-feeds/ACS/lib/dictionaries/cif_core.dic
dictionary named 'cif_core.dic' version 2.4.2 from 2011-04-26.

Automatic conversion script
Id: cif_fix_values 4268 2015-11-12 08:31:59Z antanas 

 Adding full bibliography for 1543116--1543118.cif.
;
_cod_original_sg_symbol_H-M P2(1)2(1)2(1)
_cod_database_code 1543116

loop_
_symmetry_equiv_pos_as_xyz
'x, y, z'
'x+1/2, -y+1/2, -z'
'-x, y+1/2, -z+1/2'
'-x+1/2, -y, z+1/2'

loop_
_atom_site_label
_atom_site_type_symbol
_atom_site_fract_x
_atom_site_fract_y
_atom_site_fract_z
_atom_site_U_iso_or_equiv
_atom_site_adp_type
_atom_site_occupancy
_atom_site_symmetry_multiplicity
_atom_site_calc_flag
_atom_site_refinement_flags
Br2 Br -0.04357(4) 0.49553(3) 0.155976(14) 0.08104(15) Uani 1 1 d U
Br1 Br 0.49628(5) 0.33803(5) 0.15099(2) 0.1156(2) Uani 1 1 d U
S1 S 0.03277(9) 0.31620(6) 0.42613(3) 0.0599(2) Uani 1 1 d U
C11 C -0.0610(3) 0.4464(2) 0.33654(12) 0.0506(7) Uani 1 1 d U
N1 N 0.0405(3) 0.42006(17) 0.38245(9) 0.0506(6) Uani 1 1 d U
H1 H 0.1094 0.4616 0.3872 0.061 Uiso 1 1 calc R
C20 C -0.0374(4) 0.6429(2) 0.35988(14) 0.0667(8) Uani 1 1 d U
H20A H -0.0676 0.7057 0.3400 0.080 Uiso 1 1 calc R
H20B H -0.1086 0.6241 0.3882 0.080 Uiso 1 1 calc R
O1 O 0.4115(2) 0.23757(19) 0.26349(11) 0.0742(6) Uani 1 1 d U
C6 C 0.3034(3) 0.2944(2) 0.24288(13) 0.0569(8) Uani 1 1 d U
C5 C 0.1779(3) 0.3049(2) 0.27155(12) 0.0503(7) Uani 1 1 d U
H5 H 0.1648 0.2706 0.3072 0.060 Uiso 1 1 calc R
O2 O 0.1349(3) 0.23776(17) 0.40540(10) 0.0787(7) Uani 1 1 d U
O3 O -0.2288(3) 0.4387(2) 0.41612(11) 0.0853(8) Uani 1 1 d U
C9 C -0.1167(3) 0.2635(2) 0.29829(14) 0.0574(8) Uani 1 1 d U
H9 H -0.0622 0.2243 0.3238 0.069 Uiso 1 1 calc R
O4 O -0.3004(2) 0.4759(2) 0.32577(10) 0.0856(8) Uani 1 1 d U
C4 C 0.0701(3) 0.3651(2) 0.24911(11) 0.0467(6) Uani 1 1 d U
C2 C 0.2200(4) 0.4066(2) 0.16658(13) 0.0638(8) Uani 1 1 d U
H2 H 0.2346 0.4419 0.1313 0.077 Uiso 1 1 calc R
C8 C -0.0663(3) 0.3710(2) 0.28225(12) 0.0501(7) Uani 1 1 d U
H8 H -0.1344 0.3999 0.2547 0.060 Uiso 1 1 calc R
C19 C -0.0257(4) 0.5565(2) 0.31430(12) 0.0580(8) Uani 1 1 d U
H19A H 0.0684 0.5559 0.2991 0.070 Uiso 1 1 calc R
H19B H -0.0868 0.5728 0.2816 0.070 Uiso 1 1 calc R
C16 C -0.2057(3) 0.4507(3) 0.36526(15) 0.0586(8) Uani 1 1 d U
C10 C -0.2306(4) 0.2222(3) 0.27895(19) 0.0843(11) Uani 1 1 d U
H10A H -0.2876 0.2592 0.2534 0.101 Uiso 1 1 calc R
H10B H -0.2554 0.1555 0.2907 0.101 Uiso 1 1 calc R
C3 C 0.0931(4) 0.4143(2) 0.19531(13) 0.0546(8) Uani 1 1 d U
C1 C 0.3235(4) 0.3469(3) 0.19026(14) 0.0670(9) Uani 1 1 d U
C12 C 0.1125(5) 0.3710(3) 0.49379(15) 0.0774(11) Uani 1 1 d U
C7 C 0.3874(4) 0.1739(3) 0.31503(17) 0.0861(12) Uani 1 1 d U
H7A H 0.4721 0.1399 0.3261 0.129 Uiso 1 1 calc R
H7B H 0.3182 0.1226 0.3062 0.129 Uiso 1 1 calc R
H7C H 0.3559 0.2167 0.3470 0.129 Uiso 1 1 calc R
C17 C -0.4458(4) 0.4767(5) 0.3482(2) 0.131(2) Uani 1 1 d U
H17A H -0.4727 0.4071 0.3598 0.157 Uiso 1 1 calc R
H17B H -0.4521 0.5212 0.3827 0.157 Uiso 1 1 calc R
O5 O 0.2030(4) 0.6306(3) 0.38386(16) 0.1100(10) Uani 1 1 d U
C15 C 0.0151(6) 0.4538(4) 0.51805(16) 0.1107(17) Uani 1 1 d U
H15A H -0.0742 0.4236 0.5256 0.166 Uiso 1 1 calc R
H15B H 0.0057 0.5088 0.4897 0.166 Uiso 1 1 calc R
H15C H 0.0524 0.4813 0.5541 0.166 Uiso 1 1 calc R
C21 C 0.0928(5) 0.6659(3) 0.39259(17) 0.0752(10) Uani 1 1 d U
C13 C 0.2545(5) 0.4120(4) 0.4811(2) 0.1142(17) Uani 1 1 d U
H13A H 0.3071 0.3603 0.4603 0.171 Uiso 1 1 calc R
H13B H 0.3002 0.4287 0.5175 0.171 Uiso 1 1 calc R
H13C H 0.2473 0.4734 0.4572 0.171 Uiso 1 1 calc R
C18 C -0.5322(5) 0.5118(5) 0.3060(3) 0.147(2) Uani 1 1 d U
H18A H -0.5129 0.5836 0.2982 0.220 Uiso 1 1 calc R
H18B H -0.6264 0.5045 0.3191 0.220 Uiso 1 1 calc R
H18C H -0.5188 0.4722 0.2705 0.220 Uiso 1 1 calc R
C14 C 0.1212(6) 0.2779(4) 0.53546(18) 0.1146(17) Uani 1 1 d U
H14A H 0.1687 0.2979 0.5710 0.172 Uiso 1 1 calc R
H14B H 0.1710 0.2227 0.5165 0.172 Uiso 1 1 calc R
H14C H 0.0293 0.2548 0.5451 0.172 Uiso 1 1 calc R
O6 O 0.0665(4) 0.7358(3) 0.43485(15) 0.1247(12) Uani 1 1 d U
C22 C 0.1856(9) 0.7691(7) 0.4700(3) 0.202(4) Uani 1 1 d U
H22A H 0.2139 0.7137 0.4964 0.243 Uiso 1 1 calc R
H22B H 0.2629 0.7856 0.4443 0.243 Uiso 1 1 calc R
C23 C 0.1502(16) 0.8516(8) 0.5008(4) 0.321(9) Uani 1 1 d U
H23A H 0.2251 0.8707 0.5266 0.482 Uiso 1 1 calc R
H23B H 0.0693 0.8363 0.5239 0.482 Uiso 1 1 calc R
H23C H 0.1304 0.9081 0.4744 0.482 Uiso 1 1 calc R

loop_
_atom_site_aniso_label
_atom_site_aniso_U_11
_atom_site_aniso_U_22
_atom_site_aniso_U_33
_atom_site_aniso_U_23
_atom_site_aniso_U_13
_atom_site_aniso_U_12
Br2 0.1071(3) 0.0793(2) 0.05675(18) 0.00406(18) -0.01168(18) 0.0307(2)
Br1 0.0889(3) 0.1549(4) 0.1031(3) 0.0372(3) 0.0453(3) 0.0238(3)
S1 0.0710(5) 0.0573(4) 0.0513(4) 0.0085(3) 0.0019(4) 0.0044(4)
C11 0.0533(17) 0.0443(14) 0.0541(16) 0.0014(12) -0.0018(14) 0.0047(13)
N1 0.0546(15) 0.0478(12) 0.0496(12) 0.0048(10) -0.0057(11) -0.0024(12)
C20 0.090(2) 0.0450(15) 0.0653(18) -0.0047(13) -0.0033(18) 0.0047(17)
O1 0.0529(13) 0.0921(16) 0.0778(14) 0.0155(13) 0.0047(11) 0.0151(12)
C6 0.0524(19) 0.0598(19) 0.0583(17) 0.0003(14) 0.0045(15) 0.0057(14)
C5 0.0556(18) 0.0469(16) 0.0483(15) 0.0025(13) 0.0020(13) -0.0008(14)
O2 0.105(2) 0.0667(14) 0.0642(13) 0.0070(12) 0.0007(13) 0.0272(14)
O3 0.0807(18) 0.107(2) 0.0684(16) 0.0136(14) 0.0216(13) 0.0160(15)
C9 0.0515(19) 0.0473(17) 0.073(2) -0.0109(15) 0.0021(15) -0.0009(15)
O4 0.0572(15) 0.127(2) 0.0730(14) -0.0033(14) 0.0009(12) 0.0267(15)
C4 0.0534(17) 0.0424(14) 0.0443(14) -0.0053(11) -0.0009(12) 0.0013(13)
C2 0.077(2) 0.0645(19) 0.0501(18) 0.0091(15) 0.0100(16) -0.0009(17)
C8 0.0525(18) 0.0465(15) 0.0512(15) -0.0024(12) -0.0028(14) 0.0045(13)
C19 0.081(2) 0.0438(15) 0.0491(15) -0.0022(12) -0.0019(16) 0.0062(16)
C16 0.056(2) 0.0620(19) 0.0574(19) -0.0009(15) 0.0071(16) 0.0100(15)
C10 0.064(2) 0.071(2) 0.117(3) -0.010(2) -0.001(2) -0.0039(19)
C3 0.072(2) 0.0426(15) 0.0489(16) -0.0009(12) -0.0015(15) 0.0055(15)
C1 0.068(2) 0.072(2) 0.0615(19) 0.0048(17) 0.0128(16) -0.0010(19)
C12 0.094(3) 0.084(2) 0.0549(19) 0.0055(17) -0.0086(18) 0.017(2)
C7 0.069(2) 0.104(3) 0.086(2) 0.034(2) -0.0006(19) 0.021(2)
C17 0.069(3) 0.218(6) 0.105(3) 0.021(4) 0.009(3) 0.051(3)
O5 0.083(2) 0.112(2) 0.135(3) -0.028(2) -0.0072(19) -0.0064(19)
C15 0.151(4) 0.118(3) 0.064(2) -0.031(2) -0.016(3) 0.039(3)
C21 0.090(3) 0.059(2) 0.077(2) -0.0082(18) -0.002(2) -0.012(2)
C13 0.101(4) 0.140(5) 0.102(3) 0.000(3) -0.035(3) -0.007(3)
C18 0.078(3) 0.181(6) 0.181(6) 0.004(5) 0.013(4) 0.011(4)
C14 0.145(5) 0.136(4) 0.063(2) 0.032(2) -0.016(3) 0.014(3)
O6 0.137(3) 0.122(2) 0.115(2) -0.061(2) -0.023(2) -0.009(2)
C22 0.197(8) 0.202(8) 0.208(7) -0.120(7) -0.062(6) -0.037(6)
C23 0.47(2) 0.236(11) 0.258(11) -0.106(10) -0.168(13) -0.057(12)

loop_
_atom_type_symbol
_atom_type_description
_atom_type_scat_dispersion_real
_atom_type_scat_dispersion_imag
_atom_type_scat_source
C C 0.0033 0.0016 'International Tables Vol C Tables 4.2.6.8 and 6.1.1.4'
H H 0.0000 0.0000 'International Tables Vol C Tables 4.2.6.8 and 6.1.1.4'
N N 0.0061 0.0033 'International Tables Vol C Tables 4.2.6.8 and 6.1.1.4'
O O 0.0106 0.0060 'International Tables Vol C Tables 4.2.6.8 and 6.1.1.4'
S S 0.1246 0.1234 'International Tables Vol C Tables 4.2.6.8 and 6.1.1.4'
Br Br -0.2901 2.4595 'International Tables Vol C Tables 4.2.6.8 and 6.1.1.4'

loop_
_geom_angle_atom_site_label_1
_geom_angle_atom_site_label_2
_geom_angle_atom_site_label_3
_geom_angle
O2 S1 N1 109.20(13)
O2 S1 C12 104.17(16)
N1 S1 C12 99.57(15)
N1 C11 C16 108.3(2)
N1 C11 C19 107.3(2)
C16 C11 C19 107.7(2)
N1 C11 C8 115.7(2)
C16 C11 C8 108.9(2)
C19 C11 C8 108.7(2)
C11 N1 S1 125.23(19)
C11 N1 H1 117.4
S1 N1 H1 117.4
C21 C20 C19 114.9(3)
C21 C20 H20A 108.5
C19 C20 H20A 108.5
C21 C20 H20B 108.5
C19 C20 H20B 108.5
H20A C20 H20B 107.5
C6 O1 C7 117.4(3)
O1 C6 C5 124.4(3)
O1 C6 C1 116.9(3)
C5 C6 C1 118.6(3)
C6 C5 C4 122.5(3)
C6 C5 H5 118.7
C4 C5 H5 118.7
C10 C9 C8 124.6(3)
C10 C9 H9 117.7
C8 C9 H9 117.7
C16 O4 C17 114.9(3)
C3 C4 C5 117.0(3)
C3 C4 C8 123.3(3)
C5 C4 C8 119.7(2)
C1 C2 C3 119.9(3)
C1 C2 H2 120.0
C3 C2 H2 120.0
C9 C8 C4 110.6(2)
C9 C8 C11 112.9(2)
C4 C8 C11 113.0(2)
C9 C8 H8 106.6
C4 C8 H8 106.6
C11 C8 H8 106.6
C20 C19 C11 115.7(2)
C20 C19 H19A 108.3
C11 C19 H19A 108.3
C20 C19 H19B 108.3
C11 C19 H19B 108.3
H19A C19 H19B 107.4
O3 C16 O4 124.2(3)
O3 C16 C11 125.2(3)
O4 C16 C11 110.5(3)
C9 C10 H10A 120.0
C9 C10 H10B 120.0
H10A C10 H10B 120.0
C2 C3 C4 121.2(3)
C2 C3 Br2 115.5(2)
C4 C3 Br2 123.4(2)
C2 C1 C6 120.6(3)
C2 C1 Br1 119.5(2)
C6 C1 Br1 119.9(3)
C13 C12 C15 112.7(4)
C13 C12 C14 110.2(4)
C15 C12 C14 111.1(4)
C13 C12 S1 110.8(3)
C15 C12 S1 108.0(3)
C14 C12 S1 103.5(3)
O1 C7 H7A 109.5
O1 C7 H7B 109.5
H7A C7 H7B 109.5
O1 C7 H7C 109.5
H7A C7 H7C 109.5
H7B C7 H7C 109.5
C18 C17 O4 110.0(4)
C18 C17 H17A 109.7
O4 C17 H17A 109.7
C18 C17 H17B 109.7
O4 C17 H17B 109.7
H17A C17 H17B 108.2
C12 C15 H15A 109.5
C12 C15 H15B 109.5
H15A C15 H15B 109.5
C12 C15 H15C 109.5
H15A C15 H15C 109.5
H15B C15 H15C 109.5
O5 C21 O6 123.6(4)
O5 C21 C20 127.2(3)
O6 C21 C20 109.3(4)
C12 C13 H13A 109.5
C12 C13 H13B 109.5
H13A C13 H13B 109.5
C12 C13 H13C 109.5
H13A C13 H13C 109.5
H13B C13 H13C 109.5
C17 C18 H18A 109.5
C17 C18 H18B 109.5
H18A C18 H18B 109.5
C17 C18 H18C 109.5
H18A C18 H18C 109.5
H18B C18 H18C 109.5
C12 C14 H14A 109.5
C12 C14 H14B 109.5
H14A C14 H14B 109.5
C12 C14 H14C 109.5
H14A C14 H14C 109.5
H14B C14 H14C 109.5
C21 O6 C22 116.0(5)
C23 C22 O6 108.8(9)
C23 C22 H22A 109.9
O6 C22 H22A 109.9
C23 C22 H22B 109.9
O6 C22 H22B 109.9
H22A C22 H22B 108.3
C22 C23 H23A 109.5
C22 C23 H23B 109.5
H23A C23 H23B 109.5
C22 C23 H23C 109.5
H23A C23 H23C 109.5
H23B C23 H23C 109.5

loop_
_geom_bond_atom_site_label_1
_geom_bond_atom_site_label_2
_geom_bond_distance
Br2 C3 1.903(3)
Br1 C1 1.892(3)
S1 O2 1.487(2)
S1 N1 1.665(2)
S1 C12 1.853(4)
C11 N1 1.467(4)
C11 C16 1.541(4)
C11 C19 1.542(4)
C11 C8 1.567(4)
N1 H1 0.8600
C20 C21 1.487(5)
C20 C19 1.522(4)
C20 H20A 0.9700
C20 H20B 0.9700
O1 C6 1.356(4)
O1 C7 1.445(4)
C6 C5 1.380(4)
C6 C1 1.384(4)
C5 C4 1.392(4)
C5 H5 0.9300
O3 C16 1.183(3)
C9 C10 1.297(5)
C9 C8 1.511(4)
C9 H9 0.9300
O4 C16 1.318(4)
O4 C17 1.492(5)
C4 C3 1.391(4)
C4 C8 1.516(4)
C2 C1 1.369(5)
C2 C3 1.389(4)
C2 H2 0.9300
C8 H8 0.9800
C19 H19A 0.9700
C19 H19B 0.9700
C10 H10A 0.9300
C10 H10B 0.9300
C12 C13 1.496(7)
C12 C15 1.524(6)
C12 C14 1.528(5)
C7 H7A 0.9600
C7 H7B 0.9600
C7 H7C 0.9600
C17 C18 1.345(7)
C17 H17A 0.9700
C17 H17B 0.9700
O5 C21 1.172(5)
C15 H15A 0.9600
C15 H15B 0.9600
C15 H15C 0.9600
C21 O6 1.338(5)
C13 H13A 0.9600
C13 H13B 0.9600
C13 H13C 0.9600
C18 H18A 0.9600
C18 H18B 0.9600
C18 H18C 0.9600
C14 H14A 0.9600
C14 H14B 0.9600
C14 H14C 0.9600
O6 C22 1.462(7)
C22 C23 1.316(12)
C22 H22A 0.9700
C22 H22B 0.9700
C23 H23A 0.9600
C23 H23B 0.9600
C23 H23C 0.9600

loop_
_geom_torsion_atom_site_label_1
_geom_torsion_atom_site_label_2
_geom_torsion_atom_site_label_3
_geom_torsion_atom_site_label_4
_geom_torsion
C16 C11 N1 S1 55.2(3)
C19 C11 N1 S1 171.19(19)
C8 C11 N1 S1 -67.3(3)
O2 S1 N1 C11 103.9(2)
C12 S1 N1 C11 -147.3(2)
C7 O1 C6 C5 8.0(5)
C7 O1 C6 C1 -173.8(3)
O1 C6 C5 C4 179.2(3)
C1 C6 C5 C4 1.1(5)
C6 C5 C4 C3 0.7(4)
C6 C5 C4 C8 178.5(3)
C10 C9 C8 C4 -116.8(4)
C10 C9 C8 C11 115.4(4)
C3 C4 C8 C9 128.4(3)
C5 C4 C8 C9 -49.2(3)
C3 C4 C8 C11 -103.9(3)
C5 C4 C8 C11 78.5(3)
N1 C11 C8 C9 66.1(3)
C16 C11 C8 C9 -56.1(3)
C19 C11 C8 C9 -173.2(3)
N1 C11 C8 C4 -60.4(3)
C16 C11 C8 C4 177.4(2)
C19 C11 C8 C4 60.3(3)
C21 C20 C19 C11 91.7(4)
N1 C11 C19 C20 -63.0(3)
C16 C11 C19 C20 53.4(4)
C8 C11 C19 C20 171.2(3)
C17 O4 C16 O3 -6.9(6)
C17 O4 C16 C11 176.9(4)
N1 C11 C16 O3 2.7(4)
C19 C11 C16 O3 -113.0(4)
C8 C11 C16 O3 129.3(3)
N1 C11 C16 O4 179.0(3)
C19 C11 C16 O4 63.3(3)
C8 C11 C16 O4 -54.5(3)
C1 C2 C3 C4 2.1(5)
C1 C2 C3 Br2 -177.7(3)
C5 C4 C3 C2 -2.3(4)
C8 C4 C3 C2 -180.0(3)
C5 C4 C3 Br2 177.6(2)
C8 C4 C3 Br2 -0.1(4)
C3 C2 C1 C6 -0.3(5)
C3 C2 C1 Br1 -179.5(2)
O1 C6 C1 C2 -179.6(3)
C5 C6 C1 C2 -1.3(5)
O1 C6 C1 Br1 -0.4(4)
C5 C6 C1 Br1 177.9(2)
O2 S1 C12 C13 55.4(3)
N1 S1 C12 C13 -57.3(3)
O2 S1 C12 C15 179.4(3)
N1 S1 C12 C15 66.6(3)
O2 S1 C12 C14 -62.7(3)
N1 S1 C12 C14 -175.5(3)
C16 O4 C17 C18 174.8(5)
C19 C20 C21 O5 6.2(6)
C19 C20 C21 O6 -174.3(3)
O5 C21 O6 C22 1.3(7)
C20 C21 O6 C22 -178.2(5)
C21 O6 C22 C23 167.3(8)
